data_4104068
loop_
_publ_author_name
'Manfred T. Reetz'
'Hongchao Guo'
'Jun-An Ma'
'Richard Goddard'
'Richard J. Mynott'

_publ_section_title
;
 Helical Triskelion Monophosphites as Ligands in Asymmetric Catalysis
;
_journal_name_full 'Journal of the American Chemical Society'
_journal_page_first 4136
_journal_page_last 4142
_journal_paper_doi 10.1021/ja809297a
_journal_volume 131
_journal_year 2009
_chemical_compound_source dichloromethane/pentane
_chemical_formula_moiety 'C69 H69 O10 P, 3(C H2 Cl2)'
_chemical_formula_sum 'C72 H75 Cl6 O10 P'
_chemical_formula_weight 1343.99
_chemical_name_systematic
; 
 tris[2'-(1-adamantylcarbonyl)oxy-1,1'-biphenyl-2-yl]phosphite oxide
 tris-dichloromethane solute
;
_space_group_IT_number 2
_symmetry_cell_setting triclinic
_symmetry_Int_Tables_number 2
_symmetry_space_group_name_Hall '-P 1'
_symmetry_space_group_name_H-M 'P -1'
_atom_sites_solution_hydrogens geom
_atom_sites_solution_primary direct
_atom_sites_solution_secondary difmap
_audit_block_code GUO-GB-322-01
_audit_creation_date 2007-07-12
_cell_angle_alpha 100.216(2)
_cell_angle_beta 102.279(2)
_cell_angle_gamma 102.329(2)
_cell_formula_units_Z 2
_cell_length_a 13.2620(7)
_cell_length_b 13.9991(6)
_cell_length_c 18.9895(8)
_cell_measurement_reflns_used 3583
_cell_measurement_temperature 100
_cell_measurement_theta_max 54.43
_cell_measurement_theta_min 2.45
_cell_volume 3272.5(3)
_computing_cell_refinement 'PROTEUM2 (Bruker AXS, 2004)'
_computing_data_collection 'PROTEUM2 (Bruker AXS, 2004)'
_computing_data_reduction 'SAINT software (Bruker AXS, 2004)'
_computing_molecular_graphics 'DIAMOND (Crystal Impact GbR, 2005)'
_computing_structure_refinement 'SHELXL-97 (Sheldrick, 1997)'
_computing_structure_solution 'SHELXS-97 (Sheldrick, 1990)'
_diffrn_ambient_temperature 100
_diffrn_detector_area_resol_mean 30.62
_diffrn_measured_fraction_theta_full 0.893
_diffrn_measured_fraction_theta_max 0.893
_diffrn_measurement_device_type 'Bruker AXS X8 Proteum'
_diffrn_measurement_method 'CCD \f- and \w-scans'
_diffrn_radiation_monochromator 'focusing multilayer optic'
_diffrn_radiation_source '0.2 x 2mm^2^ focus rotating anode'
_diffrn_radiation_type CuK\a
_diffrn_radiation_wavelength 1.54178
_diffrn_reflns_av_R_equivalents 0.0928
_diffrn_reflns_av_sigmaI/netI 0.1752
_diffrn_reflns_limit_h_max 15
_diffrn_reflns_limit_h_min -13
_diffrn_reflns_limit_k_max 16
_diffrn_reflns_limit_k_min -16
_diffrn_reflns_limit_l_max 22
_diffrn_reflns_limit_l_min -21
_diffrn_reflns_number 29644
_diffrn_reflns_theta_full 64.76
_diffrn_reflns_theta_max 64.76
_diffrn_reflns_theta_min 2.45
_diffrn_standards_decay_% 0.0
_diffrn_standards_number 0
_exptl_absorpt_coefficient_mu 3.110
_exptl_absorpt_correction_T_max 1.0
_exptl_absorpt_correction_T_min 0.631764
_exptl_absorpt_correction_type multi-scan
_exptl_absorpt_process_details 'SADABS, Bruker AXS (2004)'
_exptl_crystal_colour colourless
_exptl_crystal_density_diffrn 1.364
_exptl_crystal_density_meas ?
_exptl_crystal_density_method none
_exptl_crystal_description needle
_exptl_crystal_F_000 1408
_exptl_crystal_size_max 0.32
_exptl_crystal_size_mid 0.28
_exptl_crystal_size_min 0.02
_refine_diff_density_max 0.633
_refine_diff_density_min -0.754
_refine_diff_density_rms 0.106
_refine_ls_extinction_method none
_refine_ls_goodness_of_fit_ref 0.977
_refine_ls_hydrogen_treatment constr
_refine_ls_matrix_type full
_refine_ls_number_parameters 802
_refine_ls_number_reflns 9886
_refine_ls_number_restraints 0
_refine_ls_restrained_S_all 0.977
_refine_ls_R_factor_all 0.1906
_refine_ls_R_factor_gt 0.0973
_refine_ls_shift/su_max 0.000
_refine_ls_shift/su_mean 0.000
_refine_ls_structure_factor_coef Fsqd
_refine_ls_weighting_details 'calc w=1/[\s^2^(Fo^2^)+(0.1814P)^2^+0.0000P] where P=(Fo^2^+2Fc^2^)/3'
_refine_ls_weighting_scheme calc
_refine_ls_wR_factor_gt 0.2505
_refine_ls_wR_factor_ref 0.3124
_reflns_number_gt 4653
_reflns_number_total 9886
_reflns_threshold_expression I>2\s(I)
_cod_data_source_file ja809297a_si_002.cif
_cod_data_source_block 8
_cod_depositor_comments
;
The following automatic conversions were performed:

'_exptl_crystal_density_meas' value 'none' was changed to '?' - the
value is perceived as not measured.

Automatic conversion script
Id: cif_fix_values 3008 2015-01-20 13:52:24Z robertas 
;
_cod_database_code 4104068

loop_
_symmetry_equiv_pos_as_xyz
'x, y, z'
'-x, -y, -z'

loop_
_atom_site_label
_atom_site_type_symbol
_atom_site_fract_x
_atom_site_fract_y
_atom_site_fract_z
_atom_site_U_iso_or_equiv
_atom_site_adp_type
_atom_site_occupancy
_atom_site_symmetry_multiplicity
_atom_site_calc_flag
_atom_site_refinement_flags
C1 C 0.0390(6) 0.5669(5) 0.6224(3) 0.0365(17) Uani 1 1 d .
C2 C 0.1307(6) 0.5327(5) 0.6411(4) 0.0408(18) Uani 1 1 d .
C3 C 0.1241(6) 0.4378(5) 0.6545(4) 0.0421(19) Uani 1 1 d .
H3 H 0.1862 0.4169 0.6670 0.051 Uiso 1 1 calc R
C4 C 0.0279(6) 0.3748(5) 0.6498(4) 0.0419(18) Uani 1 1 d .
H4 H 0.0243 0.3114 0.6593 0.050 Uiso 1 1 calc R
C5 C -0.0630(7) 0.4055(5) 0.6310(4) 0.047(2) Uani 1 1 d .
H5 H -0.1286 0.3622 0.6273 0.056 Uiso 1 1 calc R
C6 C -0.0595(6) 0.5005(6) 0.6173(4) 0.0452(19) Uani 1 1 d .
H6 H -0.1224 0.5200 0.6048 0.054 Uiso 1 1 calc R
C7 C 0.0423(6) 0.6693(5) 0.6105(4) 0.0377(18) Uani 1 1 d .
C8 C 0.0908(6) 0.7531(5) 0.6678(4) 0.0407(18) Uani 1 1 d .
C9 C 0.0948(6) 0.8497(5) 0.6599(4) 0.0441(19) Uani 1 1 d .
H9 H 0.1263 0.9048 0.6998 0.053 Uiso 1 1 calc R
C10 C 0.0501(6) 0.8617(6) 0.5900(4) 0.049(2) Uani 1 1 d .
H10 H 0.0530 0.9263 0.5831 0.058 Uiso 1 1 calc R
C11 C 0.0014(6) 0.7808(5) 0.5304(4) 0.0420(19) Uani 1 1 d .
H11 H -0.0277 0.7905 0.4840 0.050 Uiso 1 1 calc R
C12 C -0.0032(6) 0.6850(5) 0.5414(4) 0.0426(19) Uani 1 1 d .
H12 H -0.0374 0.6298 0.5019 0.051 Uiso 1 1 calc R
C13 C 0.0723(7) 0.7297(6) 0.7856(4) 0.048(2) Uani 1 1 d .
C14 C 0.1213(6) 0.6932(5) 0.8512(4) 0.0410(19) Uani 1 1 d .
C15 C 0.2401(6) 0.7463(6) 0.8854(4) 0.056(2) Uani 1 1 d .
H15A H 0.2493 0.8179 0.9027 0.067 Uiso 1 1 calc R
H15B H 0.2799 0.7367 0.8485 0.067 Uiso 1 1 calc R
C16 C 0.1108(7) 0.5776(6) 0.8242(4) 0.061(2) Uani 1 1 d .
H16A H 0.0363 0.5421 0.8017 0.073 Uiso 1 1 calc R
H16B H 0.1504 0.5674 0.7872 0.073 Uiso 1 1 calc R
C17 C 0.0585(7) 0.7070(7) 0.9096(4) 0.073(3) Uani 1 1 d .
H17A H -0.0169 0.6747 0.8874 0.087 Uiso 1 1 calc R
H17B H 0.0663 0.7781 0.9283 0.087 Uiso 1 1 calc R
C18 C 0.2833(7) 0.7007(6) 0.9525(4) 0.055(2) Uani 1 1 d .
H18 H 0.3590 0.7348 0.9754 0.066 Uiso 1 1 calc R
C19 C 0.1552(6) 0.5360(6) 0.8908(4) 0.055(2) Uani 1 1 d .
H19 H 0.1483 0.4639 0.8743 0.067 Uiso 1 1 calc R
C20 C 0.1014(7) 0.6592(7) 0.9758(4) 0.059(2) Uani 1 1 d .
H20 H 0.0615 0.6679 1.0133 0.071 Uiso 1 1 calc R
C21 C 0.2714(7) 0.5915(6) 0.9219(5) 0.062(2) Uani 1 1 d .
H21A H 0.3037 0.5625 0.9608 0.074 Uiso 1 1 calc R
H21B H 0.3084 0.5844 0.8831 0.074 Uiso 1 1 calc R
C22 C 0.0879(7) 0.5524(7) 0.9457(5) 0.071(3) Uani 1 1 d .
H22A H 0.0131 0.5207 0.9210 0.085 Uiso 1 1 calc R
H22B H 0.1086 0.5208 0.9861 0.085 Uiso 1 1 calc R
C23 C 0.2195(7) 0.7180(7) 1.0085(4) 0.072(3) Uani 1 1 d .
H23A H 0.2244 0.7892 1.0229 0.086 Uiso 1 1 calc R
H23B H 0.2491 0.6966 1.0524 0.086 Uiso 1 1 calc R
C24 C 0.4764(6) 0.7904(5) 0.5521(4) 0.0368(17) Uani 1 1 d .
C25 C 0.3828(6) 0.7443(5) 0.5681(4) 0.0389(18) Uani 1 1 d .
C26 C 0.2847(6) 0.7601(5) 0.5364(3) 0.0372(17) Uani 1 1 d .
H26 H 0.2229 0.7286 0.5476 0.045 Uiso 1 1 calc R
C27 C 0.2804(6) 0.8227(5) 0.4886(4) 0.0420(19) Uani 1 1 d .
H27 H 0.2155 0.8346 0.4680 0.050 Uiso 1 1 calc R
C28 C 0.3708(6) 0.8678(5) 0.4706(4) 0.0450(19) Uani 1 1 d .
H28 H 0.3662 0.9080 0.4366 0.054 Uiso 1 1 calc R
C29 C 0.4679(6) 0.8540(5) 0.5027(4) 0.0430(19) Uani 1 1 d .
H29 H 0.5291 0.8871 0.4916 0.052 Uiso 1 1 calc R
C30 C 0.5807(6) 0.7720(5) 0.5837(4) 0.0345(17) Uani 1 1 d .
C31 C 0.6305(6) 0.7977(5) 0.6585(4) 0.0358(17) Uani 1 1 d .
C32 C 0.7265(6) 0.7776(5) 0.6876(4) 0.0421(18) Uani 1 1 d .
H32 H 0.7578 0.7972 0.7384 0.051 Uiso 1 1 calc R
C33 C 0.7746(6) 0.7291(5) 0.6417(4) 0.0392(18) Uani 1 1 d .
H33 H 0.8377 0.7130 0.6612 0.047 Uiso 1 1 calc R
C34 C 0.7292(6) 0.7031(5) 0.5649(4) 0.0427(19) Uani 1 1 d .
H34 H 0.7634 0.6728 0.5329 0.051 Uiso 1 1 calc R
C35 C 0.6328(6) 0.7234(5) 0.5376(4) 0.0433(19) Uani 1 1 d .
H35 H 0.6016 0.7040 0.4868 0.052 Uiso 1 1 calc R
C36 C 0.5893(7) 0.9478(5) 0.7122(4) 0.047(2) Uani 1 1 d .
C37 C 0.5261(6) 0.9868(5) 0.7615(4) 0.0409(18) Uani 1 1 d .
C38 C 0.5975(6) 1.0146(5) 0.8424(4) 0.0454(19) Uani 1 1 d .
H38A H 0.6136 0.9548 0.8559 0.054 Uiso 1 1 calc R
H38B H 0.6644 1.0623 0.8462 0.054 Uiso 1 1 calc R
C39 C 0.4204(6) 0.9112(5) 0.7562(4) 0.046(2) Uani 1 1 d .
H39A H 0.4345 0.8502 0.7688 0.055 Uiso 1 1 calc R
H39B H 0.3750 0.8937 0.7061 0.055 Uiso 1 1 calc R
C40 C 0.5018(6) 1.0838(5) 0.7415(4) 0.0458(19) Uani 1 1 d .
H40A H 0.5680 1.1314 0.7436 0.055 Uiso 1 1 calc R
H40B H 0.4565 1.0675 0.6913 0.055 Uiso 1 1 calc R
C41 C 0.5385(6) 1.0615(5) 0.8963(4) 0.045(2) Uani 1 1 d .
H41 H 0.5836 1.0785 0.9472 0.055 Uiso 1 1 calc R
C42 C 0.3638(6) 0.9596(5) 0.8107(4) 0.0430(19) Uani 1 1 d .
H42 H 0.2963 0.9115 0.8073 0.052 Uiso 1 1 calc R
C43 C 0.4455(6) 1.1317(6) 0.7956(4) 0.049(2) Uani 1 1 d .
H43 H 0.4310 1.1931 0.7828 0.059 Uiso 1 1 calc R
C44 C 0.4336(6) 0.9855(6) 0.8904(4) 0.050(2) Uani 1 1 d .
H44A H 0.3965 1.0138 0.9243 0.060 Uiso 1 1 calc R
H44B H 0.4483 0.9251 0.9036 0.060 Uiso 1 1 calc R
C45 C 0.3389(6) 1.0546(5) 0.7889(4) 0.050(2) Uani 1 1 d .
H45A H 0.3003 1.0835 0.8213 0.060 Uiso 1 1 calc R
H45B H 0.2947 1.0373 0.7384 0.060 Uiso 1 1 calc R
C46 C 0.5169(6) 1.1566(5) 0.8753(4) 0.049(2) Uani 1 1 d .
H46A H 0.5840 1.2040 0.8792 0.058 Uiso 1 1 calc R
H46B H 0.4818 1.1878 0.9094 0.058 Uiso 1 1 calc R
C47 C 0.4543(6) 0.3883(5) 0.6699(3) 0.0357(17) Uani 1 1 d .
C48 C 0.4569(6) 0.4781(5) 0.6473(4) 0.0384(18) Uani 1 1 d .
C49 C 0.5321(6) 0.5174(5) 0.6126(4) 0.0411(18) Uani 1 1 d .
H49 H 0.5318 0.5772 0.5977 0.049 Uiso 1 1 calc R
C50 C 0.6082(6) 0.4667(5) 0.6003(4) 0.0415(18) Uani 1 1 d .
H50 H 0.6584 0.4922 0.5762 0.050 Uiso 1 1 calc R
C51 C 0.6099(6) 0.3781(5) 0.6236(4) 0.0427(19) Uani 1 1 d .
H51 H 0.6619 0.3448 0.6166 0.051 Uiso 1 1 calc R
C52 C 0.5329(6) 0.3412(5) 0.6571(4) 0.0442(19) Uani 1 1 d .
H52 H 0.5334 0.2815 0.6721 0.053 Uiso 1 1 calc R
C53 C 0.3688(6) 0.3428(5) 0.7029(4) 0.0417(19) Uani 1 1 d .
C54 C 0.3640(6) 0.3849(6) 0.7730(4) 0.0407(18) Uani 1 1 d .
C55 C 0.2860(7) 0.3417(6) 0.8050(4) 0.052(2) Uani 1 1 d .
H55 H 0.2843 0.3721 0.8522 0.062 Uiso 1 1 calc R
C56 C 0.2111(6) 0.2530(6) 0.7659(4) 0.050(2) Uani 1 1 d .
H56 H 0.1593 0.2226 0.7869 0.060 Uiso 1 1 calc R
C57 C 0.2141(6) 0.2096(6) 0.6945(4) 0.051(2) Uani 1 1 d .
H57 H 0.1635 0.1504 0.6676 0.062 Uiso 1 1 calc R
C58 C 0.2916(6) 0.2539(6) 0.6637(4) 0.0446(19) Uani 1 1 d .
H58 H 0.2927 0.2242 0.6161 0.053 Uiso 1 1 calc R
C59 C 0.5350(8) 0.4733(6) 0.8523(5) 0.065(3) Uani 1 1 d .
C60 C 0.6072(6) 0.5752(5) 0.8890(4) 0.0447(19) Uani 1 1 d .
C61 C 0.7226(7) 0.5663(6) 0.9048(4) 0.056(2) Uani 1 1 d .
H61A H 0.7389 0.5419 0.8585 0.067 Uiso 1 1 calc R
H61B H 0.7307 0.5182 0.9352 0.067 Uiso 1 1 calc R
C62 C 0.5841(6) 0.6136(6) 0.9641(4) 0.051(2) Uani 1 1 d .
H62A H 0.5115 0.6202 0.9556 0.061 Uiso 1 1 calc R
H62B H 0.5911 0.5654 0.9946 0.061 Uiso 1 1 calc R
C63 C 0.5955(7) 0.6523(5) 0.8419(4) 0.053(2) Uani 1 1 d .
H63A H 0.6098 0.6294 0.7946 0.064 Uiso 1 1 calc R
H63B H 0.5228 0.6591 0.8324 0.064 Uiso 1 1 calc R
C64 C 0.8009(6) 0.6692(6) 0.9451(4) 0.049(2) Uani 1 1 d .
H64 H 0.8745 0.6628 0.9545 0.059 Uiso 1 1 calc R
C65 C 0.6617(7) 0.7145(5) 1.0042(4) 0.048(2) Uani 1 1 d .
H65 H 0.6468 0.7379 1.0518 0.057 Uiso 1 1 calc R
C66 C 0.6728(6) 0.7531(6) 0.8819(4) 0.049(2) Uani 1 1 d .
H66 H 0.6651 0.8018 0.8513 0.059 Uiso 1 1 calc R
C67 C 0.7755(7) 0.7028(6) 1.0176(4) 0.056(2) Uani 1 1 d .
H67A H 0.8255 0.7665 1.0449 0.067 Uiso 1 1 calc R
H67B H 0.7832 0.6538 1.0472 0.067 Uiso 1 1 calc R
C68 C 0.6479(7) 0.7900(6) 0.9564(4) 0.054(2) Uani 1 1 d .
H68A H 0.6960 0.8554 0.9819 0.064 Uiso 1 1 calc R
H68B H 0.5752 0.7965 0.9475 0.064 Uiso 1 1 calc R
C69 C 0.7881(7) 0.7440(6) 0.8981(4) 0.055(2) Uani 1 1 d .
H69A H 0.8058 0.7224 0.8519 0.066 Uiso 1 1 calc R
H69B H 0.8366 0.8091 0.9238 0.066 Uiso 1 1 calc R
C70 C 0.8305(7) 0.9647(5) 0.5963(4) 0.050(2) Uani 1 1 d .
H70A H 0.7620 0.9613 0.6075 0.060 Uiso 1 1 calc R
H70B H 0.8555 0.9087 0.6102 0.060 Uiso 1 1 calc R
C71 C 0.8326(9) 0.2265(8) 0.7934(7) 0.123(4) Uani 1 1 d .
H71A H 0.8059 0.1889 0.8268 0.147 Uiso 1 1 calc R
H71B H 0.8130 0.1811 0.7449 0.147 Uiso 1 1 calc R
C72 C -0.0331(10) -0.0244(9) 0.8319(7) 0.124(4) Uani 1 1 d .
H72A H -0.0474 0.0024 0.7881 0.148 Uiso 1 1 calc R
H72B H -0.0605 -0.0969 0.8165 0.148 Uiso 1 1 calc R
Cl1 Cl 0.92181(18) 1.07767(16) 0.64839(13) 0.0700(7) Uani 1 1 d .
Cl2 Cl 0.8139(2) 0.95361(15) 0.50068(11) 0.0664(7) Uani 1 1 d .
Cl3 Cl 0.7697(3) 0.3236(2) 0.78744(17) 0.1080(10) Uani 1 1 d .
Cl4 Cl 0.9686(2) 0.2656(2) 0.82348(15) 0.1013(9) Uani 1 1 d .
Cl5 Cl -0.0990(4) 0.0218(3) 0.8922(4) 0.252(3) Uani 1 1 d .
Cl6 Cl 0.1029(3) 0.0053(3) 0.8695(2) 0.1476(15) Uani 1 1 d .
O1 O 0.2670(5) 0.5147(4) 0.5310(3) 0.0807(19) Uani 1 1 d .
O2 O 0.2288(4) 0.6018(3) 0.6480(2) 0.0370(11) Uani 1 1 d .
O3 O 0.1378(4) 0.7386(3) 0.7378(2) 0.0398(12) Uani 1 1 d .
O4 O -0.0135(5) 0.7461(5) 0.7720(3) 0.0641(17) Uani 1 1 d .
O5 O 0.3912(4) 0.6813(3) 0.6180(2) 0.0353(11) Uani 1 1 d .
O6 O 0.5797(4) 0.8464(3) 0.7080(2) 0.0386(12) Uani 1 1 d .
O7 O 0.6437(5) 0.9941(4) 0.6790(3) 0.0616(16) Uani 1 1 d .
O8 O 0.3792(4) 0.5283(3) 0.6636(2) 0.0378(12) Uani 1 1 d .
O9 O 0.4378(4) 0.4769(3) 0.8129(2) 0.0435(13) Uani 1 1 d .
O10 O 0.5540(6) 0.3939(5) 0.8555(5) 0.136(4) Uani 1 1 d .
P P 0.31213(16) 0.57426(14) 0.60513(11) 0.0392(5) Uani 1 1 d .

loop_
_atom_site_aniso_label
_atom_site_aniso_U_11
_atom_site_aniso_U_22
_atom_site_aniso_U_33
_atom_site_aniso_U_23
_atom_site_aniso_U_13
_atom_site_aniso_U_12
C1 0.031(4) 0.044(4) 0.030(4) 0.005(3) 0.003(3) 0.007(4)
C2 0.038(5) 0.049(5) 0.036(4) 0.013(4) 0.008(4) 0.013(5)
C3 0.039(5) 0.049(5) 0.044(4) 0.013(4) 0.010(4) 0.023(5)
C4 0.040(5) 0.039(4) 0.047(5) 0.015(4) 0.010(4) 0.010(4)
C5 0.049(5) 0.045(5) 0.044(5) 0.011(4) 0.013(4) 0.008(4)
C6 0.036(5) 0.058(5) 0.046(5) 0.015(4) 0.007(4) 0.024(5)
C7 0.040(5) 0.042(4) 0.040(4) 0.015(3) 0.016(4) 0.019(4)
C8 0.037(5) 0.048(5) 0.048(5) 0.021(4) 0.017(4) 0.020(4)
C9 0.045(5) 0.047(5) 0.046(5) 0.013(4) 0.019(4) 0.015(4)
C10 0.044(5) 0.049(5) 0.065(6) 0.024(4) 0.026(5) 0.017(5)
C11 0.043(5) 0.051(5) 0.040(4) 0.018(4) 0.014(4) 0.019(4)
C12 0.040(5) 0.052(5) 0.042(4) 0.012(4) 0.014(4) 0.021(4)
C13 0.050(5) 0.057(5) 0.041(5) 0.018(4) 0.013(4) 0.016(5)
C14 0.045(5) 0.059(5) 0.031(4) 0.019(4) 0.016(4) 0.025(5)
C15 0.050(5) 0.073(6) 0.050(5) 0.020(4) 0.014(4) 0.019(5)
C16 0.070(6) 0.070(6) 0.055(5) 0.029(4) 0.024(5) 0.024(5)
C17 0.078(7) 0.117(8) 0.048(5) 0.030(5) 0.025(5) 0.059(6)
C18 0.042(5) 0.077(6) 0.049(5) 0.017(4) 0.015(4) 0.018(5)
C19 0.054(6) 0.069(6) 0.049(5) 0.023(4) 0.014(4) 0.019(5)
C20 0.041(5) 0.097(7) 0.043(5) 0.016(5) 0.013(4) 0.026(6)
C21 0.053(6) 0.075(6) 0.062(6) 0.016(5) 0.018(5) 0.024(6)
C22 0.057(6) 0.096(8) 0.069(6) 0.039(6) 0.023(5) 0.019(6)
C23 0.064(7) 0.114(8) 0.049(5) 0.020(5) 0.021(5) 0.038(6)
C24 0.045(5) 0.035(4) 0.037(4) 0.011(3) 0.015(4) 0.018(4)
C25 0.047(5) 0.038(4) 0.039(4) 0.012(3) 0.017(4) 0.020(4)
C26 0.041(5) 0.032(4) 0.038(4) 0.006(3) 0.015(4) 0.005(4)
C27 0.047(5) 0.040(4) 0.043(4) 0.016(3) 0.008(4) 0.019(4)
C28 0.054(5) 0.043(5) 0.050(5) 0.025(4) 0.023(4) 0.018(5)
C29 0.044(5) 0.044(4) 0.044(5) 0.011(4) 0.015(4) 0.014(4)
C30 0.044(5) 0.028(4) 0.034(4) 0.009(3) 0.016(4) 0.008(4)
C31 0.036(4) 0.041(4) 0.030(4) 0.006(3) 0.014(4) 0.006(4)
C32 0.041(5) 0.046(4) 0.043(4) 0.016(4) 0.010(4) 0.016(4)
C33 0.039(5) 0.033(4) 0.048(5) 0.014(3) 0.010(4) 0.012(4)
C34 0.047(5) 0.039(4) 0.054(5) 0.018(4) 0.024(4) 0.019(4)
C35 0.040(5) 0.052(5) 0.043(4) 0.013(4) 0.017(4) 0.017(4)
C36 0.063(6) 0.043(5) 0.043(5) 0.012(4) 0.016(4) 0.027(5)
C37 0.048(5) 0.039(4) 0.038(4) 0.007(3) 0.015(4) 0.014(4)
C38 0.049(5) 0.043(4) 0.047(5) 0.013(4) 0.013(4) 0.015(4)
C39 0.057(5) 0.046(5) 0.040(4) 0.011(3) 0.016(4) 0.020(5)
C40 0.052(5) 0.050(5) 0.046(5) 0.020(4) 0.019(4) 0.020(4)
C41 0.050(5) 0.059(5) 0.036(4) 0.016(4) 0.010(4) 0.031(5)
C42 0.048(5) 0.044(4) 0.045(5) 0.018(4) 0.016(4) 0.019(4)
C43 0.053(5) 0.049(5) 0.049(5) 0.010(4) 0.013(4) 0.023(5)
C44 0.060(6) 0.056(5) 0.044(5) 0.017(4) 0.020(4) 0.024(5)
C45 0.058(6) 0.048(5) 0.052(5) 0.016(4) 0.019(4) 0.024(5)
C46 0.052(5) 0.045(5) 0.046(5) 0.005(4) 0.006(4) 0.019(4)
C47 0.032(4) 0.043(4) 0.032(4) 0.010(3) 0.005(3) 0.012(4)
C48 0.043(5) 0.042(4) 0.034(4) 0.011(3) 0.013(4) 0.016(4)
C49 0.052(5) 0.041(4) 0.040(4) 0.016(3) 0.018(4) 0.022(4)
C50 0.047(5) 0.043(4) 0.036(4) 0.006(3) 0.009(4) 0.017(4)
C51 0.048(5) 0.045(5) 0.044(4) 0.012(4) 0.018(4) 0.022(4)
C52 0.050(5) 0.044(4) 0.040(4) 0.008(3) 0.006(4) 0.023(4)
C53 0.044(5) 0.045(5) 0.045(5) 0.018(4) 0.014(4) 0.022(5)
C54 0.040(5) 0.047(5) 0.047(5) 0.023(4) 0.017(4) 0.021(4)
C55 0.058(6) 0.056(5) 0.053(5) 0.019(4) 0.023(5) 0.026(5)
C56 0.046(5) 0.056(5) 0.069(6) 0.037(5) 0.031(5) 0.023(5)
C57 0.040(5) 0.049(5) 0.068(6) 0.020(4) 0.014(4) 0.016(4)
C58 0.044(5) 0.046(5) 0.050(5) 0.018(4) 0.014(4) 0.017(5)
C59 0.071(7) 0.056(6) 0.065(6) 0.027(5) -0.004(5) 0.019(6)
C60 0.051(5) 0.035(4) 0.045(5) 0.010(4) 0.003(4) 0.013(4)
C61 0.072(6) 0.062(6) 0.055(5) 0.026(4) 0.027(5) 0.040(5)
C62 0.044(5) 0.059(5) 0.063(5) 0.025(4) 0.023(4) 0.022(5)
C63 0.056(6) 0.045(5) 0.060(5) 0.016(4) 0.005(4) 0.021(5)
C64 0.041(5) 0.067(6) 0.052(5) 0.026(4) 0.018(4) 0.025(5)
C65 0.066(6) 0.045(5) 0.046(5) 0.015(4) 0.029(4) 0.024(5)
C66 0.054(5) 0.055(5) 0.050(5) 0.025(4) 0.019(4) 0.024(5)
C67 0.055(6) 0.055(5) 0.053(5) 0.017(4) 0.004(4) 0.011(5)
C68 0.060(6) 0.056(5) 0.047(5) 0.005(4) 0.019(4) 0.023(5)
C69 0.066(6) 0.063(5) 0.052(5) 0.028(4) 0.028(5) 0.026(5)
C70 0.063(6) 0.044(5) 0.047(5) 0.010(4) 0.017(4) 0.018(5)
C71 0.077(8) 0.107(9) 0.176(12) 0.001(8) 0.031(8) 0.034(8)
C72 0.103(10) 0.109(10) 0.130(11) 0.017(8) -0.008(9) 0.014(9)
Cl1 0.0584(15) 0.0573(13) 0.0830(16) 0.0072(12) 0.0064(13) 0.0110(13)
Cl2 0.0973(19) 0.0590(13) 0.0590(13) 0.0212(10) 0.0331(13) 0.0354(14)
Cl3 0.104(2) 0.103(2) 0.128(2) 0.0421(18) 0.0179(19) 0.0504(19)
Cl4 0.079(2) 0.115(2) 0.101(2) 0.0025(17) 0.0191(17) 0.0289(18)
Cl5 0.210(5) 0.160(4) 0.538(11) 0.185(5) 0.254(7) 0.122(4)
Cl6 0.099(3) 0.116(3) 0.190(4) -0.031(2) 0.033(3) 0.009(2)
O1 0.098(5) 0.082(4) 0.078(5) 0.032(4) 0.036(4) 0.034(4)
O2 0.036(3) 0.038(3) 0.042(3) 0.011(2) 0.014(2) 0.015(3)
O3 0.044(3) 0.048(3) 0.034(3) 0.018(2) 0.010(2) 0.018(3)
O4 0.043(3) 0.116(5) 0.052(3) 0.035(3) 0.017(3) 0.042(4)
O5 0.041(3) 0.033(3) 0.039(3) 0.015(2) 0.015(2) 0.014(3)
O6 0.042(3) 0.043(3) 0.038(3) 0.013(2) 0.015(2) 0.018(3)
O7 0.075(4) 0.050(3) 0.076(4) 0.024(3) 0.044(3) 0.018(3)
O8 0.038(3) 0.041(3) 0.043(3) 0.018(2) 0.014(2) 0.017(3)
O9 0.050(3) 0.043(3) 0.042(3) 0.013(2) 0.011(3) 0.020(3)
O10 0.113(6) 0.047(4) 0.188(8) 0.031(5) -0.078(6) 0.009(4)
P 0.0413(12) 0.0394(11) 0.0440(12) 0.0144(9) 0.0155(10) 0.0171(11)

loop_
_atom_type_symbol
_atom_type_description
_atom_type_scat_dispersion_real
_atom_type_scat_dispersion_imag
_atom_type_scat_source
C C 0.0181 0.0091 'International Tables Vol C Tables 4.2.6.8 and 6.1.1.4'
H H 0.0000 0.0000 'International Tables Vol C Tables 4.2.6.8 and 6.1.1.4'
Cl Cl 0.3639 0.7018 'International Tables Vol C Tables 4.2.6.8 and 6.1.1.4'
O O 0.0492 0.0322 'International Tables Vol C Tables 4.2.6.8 and 6.1.1.4'
P P 0.2955 0.4335 'International Tables Vol C Tables 4.2.6.8 and 6.1.1.4'

loop_
_geom_angle_atom_site_label_1
_geom_angle_atom_site_label_2
_geom_angle_atom_site_label_3
_geom_angle
_geom_angle_publ_flag
C2 C1 C6 117.0(7) y
C2 C1 C7 123.2(7) y
C6 C1 C7 119.8(6) y
C3 C2 C1 121.2(7) y
C3 C2 O2 122.9(6) y
C1 C2 O2 115.9(6) y
C4 C3 C2 120.9(7) y
C5 C4 C3 119.4(7) y
C4 C5 C6 121.4(7) y
C5 C6 C1 120.2(7) y
C8 C7 C12 117.4(6) y
C8 C7 C1 120.7(6) y
C12 C7 C1 121.8(6) y
C7 C8 C9 123.0(7) y
C7 C8 O3 118.2(6) y
C9 C8 O3 118.8(6) y
C8 C9 C10 117.5(7) y
C11 C10 C9 122.1(7) y
C10 C11 C12 118.5(7) y
C11 C12 C7 121.5(7) y
O4 C13 O3 121.6(7) y
O4 C13 C14 126.7(7) y
O3 C13 C14 111.7(7) y
C13 C14 C17 109.1(6) y
C13 C14 C15 113.2(6) y
C17 C14 C15 110.1(6) y
C13 C14 C16 107.8(6) y
C17 C14 C16 108.6(6) y
C15 C14 C16 107.9(6) y
C14 C15 C18 108.8(6) y
C19 C16 C14 109.5(6) y
C14 C17 C20 109.9(6) y
C21 C18 C23 112.9(7) y
C21 C18 C15 107.3(6) y
C23 C18 C15 107.9(6) y
C21 C19 C22 113.2(7) y
C21 C19 C16 107.4(7) y
C22 C19 C16 106.9(6) y
C22 C20 C23 112.9(7) y
C22 C20 C17 108.1(7) y
C23 C20 C17 105.3(7) y
C18 C21 C19 110.7(7) y
C20 C22 C19 111.6(7) y
C18 C23 C20 110.7(7) y
C25 C24 C29 117.2(7) y
C25 C24 C30 122.0(6) y
C29 C24 C30 120.8(6) y
C24 C25 C26 121.5(6) y
C24 C25 O5 117.3(6) y
C26 C25 O5 121.2(6) y
C27 C26 C25 119.1(7) y
C26 C27 C28 120.8(7) y
C27 C28 C29 120.2(7) y
C28 C29 C24 121.1(7) y
C31 C30 C35 116.1(6) y
C31 C30 C24 123.6(6) y
C35 C30 C24 120.3(6) y
C30 C31 C32 123.0(6) y
C30 C31 O6 118.2(6) y
C32 C31 O6 118.8(6) y
C33 C32 C31 119.7(7) y
C32 C33 C34 120.0(7) y
C35 C34 C33 118.9(6) y
C34 C35 C30 122.2(7) y
O7 C36 O6 121.5(6) y
O7 C36 C37 127.8(7) y
O6 C36 C37 110.7(6) y
C36 C37 C39 113.7(6) y
C36 C37 C40 108.8(6) y
C39 C37 C40 109.1(6) y
C36 C37 C38 107.3(6) y
C39 C37 C38 109.2(6) y
C40 C37 C38 108.6(5) y
C41 C38 C37 109.8(6) y
C37 C39 C42 108.7(6) y
C43 C40 C37 110.4(5) y
C46 C41 C44 110.5(6) y
C46 C41 C38 108.7(6) y
C44 C41 C38 109.2(6) y
C44 C42 C45 110.6(6) y
C44 C42 C39 110.5(6) y
C45 C42 C39 109.4(5) y
C40 C43 C46 109.6(6) y
C40 C43 C45 107.9(6) y
C46 C43 C45 109.7(6) y
C41 C44 C42 109.1(6) y
C42 C45 C43 109.0(6) y
C41 C46 C43 110.4(6) y
C52 C47 C48 116.5(6) y
C52 C47 C53 121.6(6) y
C48 C47 C53 121.9(6) y
C49 C48 C47 122.1(7) y
C49 C48 O8 121.7(6) y
C47 C48 O8 116.2(6) y
C48 C49 C50 119.2(6) y
C49 C50 C51 120.5(7) y
C52 C51 C50 118.3(7) y
C51 C52 C47 123.4(7) y
C54 C53 C58 117.7(7) y
C54 C53 C47 121.7(7) y
C58 C53 C47 120.5(6) y
C53 C54 C55 122.2(8) y
C53 C54 O9 119.3(7) y
C55 C54 O9 118.5(7) y
C56 C55 C54 119.4(7) y
C55 C56 C57 119.3(7) y
C58 C57 C56 120.4(8) y
C57 C58 C53 121.0(7) y
O10 C59 O9 120.4(8) y
O10 C59 C60 127.2(8) y
O9 C59 C60 112.5(7) y
C59 C60 C63 113.0(6) y
C59 C60 C61 108.1(6) y
C63 C60 C61 109.3(6) y
C59 C60 C62 109.7(7) y
C63 C60 C62 108.6(6) y
C61 C60 C62 108.0(6) y
C60 C61 C64 110.3(6) y
C65 C62 C60 110.2(6) y
C66 C63 C60 110.0(6) y
C67 C64 C69 110.2(6) y
C67 C64 C61 108.0(6) y
C69 C64 C61 109.6(6) y
C62 C65 C68 108.9(6) y
C62 C65 C67 109.0(6) y
C68 C65 C67 110.1(6) y
C63 C66 C69 110.6(6) y
C63 C66 C68 109.3(6) y
C69 C66 C68 108.4(6) y
C64 C67 C65 110.5(6) y
C65 C68 C66 109.2(6) y
C64 C69 C66 110.1(6) y
Cl1 C70 Cl2 111.8(4) y
Cl4 C71 Cl3 114.5(7) y
Cl5 C72 Cl6 112.8(7) y
C2 O2 P 122.0(4) y
C13 O3 C8 116.0(5) y
C25 O5 P 124.0(4) y
C36 O6 C31 116.6(5) y
C48 O8 P 122.7(4) y
C59 O9 C54 117.7(6) y
O1 P O2 115.3(3) y
O1 P O5 118.7(3) y
O2 P O5 100.9(2) y
O1 P O8 118.2(3) y
O2 P O8 99.9(2) y
O5 P O8 100.6(3) y

loop_
_geom_bond_atom_site_label_1
_geom_bond_atom_site_label_2
_geom_bond_distance
_geom_bond_publ_flag
C1 C2 1.401(9) y
C1 C6 1.405(10) y
C1 C7 1.483(9) y
C2 C3 1.384(9) y
C2 O2 1.411(8) y
C3 C4 1.363(10) y
C4 C5 1.363(10) y
C5 C6 1.393(9) y
C7 C8 1.379(9) y
C7 C12 1.399(9) y
C8 C9 1.379(9) y
C8 O3 1.411(8) y
C9 C10 1.388(10) y
C10 C11 1.378(10) y
C11 C12 1.384(9) y
C13 O4 1.194(8) y
C13 O3 1.385(8) y
C13 C14 1.502(10) y
C14 C17 1.532(10) y
C14 C15 1.534(10) y
C14 C16 1.575(10) y
C15 C18 1.579(10) y
C16 C19 1.541(10) y
C17 C20 1.583(10) y
C18 C21 1.497(11) y
C18 C23 1.512(10) y
C19 C21 1.506(11) y
C19 C22 1.528(10) y
C20 C22 1.460(11) y
C20 C23 1.539(11) y
C24 C25 1.392(10) y
C24 C29 1.406(9) y
C24 C30 1.481(10) y
C25 C26 1.393(9) y
C25 O5 1.408(7) y
C26 C27 1.370(9) y
C27 C28 1.370(10) y
C28 C29 1.372(10) y
C30 C31 1.379(9) y
C30 C35 1.399(9) y
C31 C32 1.383(9) y
C31 O6 1.428(7) y
C32 C33 1.356(9) y
C33 C34 1.403(9) y
C34 C35 1.381(10) y
C36 O7 1.216(8) y
C36 O6 1.383(8) y
C36 C37 1.491(9) y
C37 C39 1.538(10) y
C37 C40 1.553(9) y
C37 C38 1.557(9) y
C38 C41 1.552(9) y
C39 C42 1.547(9) y
C40 C43 1.535(9) y
C41 C46 1.522(9) y
C41 C44 1.529(10) y
C42 C44 1.531(10) y
C42 C45 1.540(9) y
C43 C46 1.541(10) y
C43 C45 1.550(10) y
C47 C52 1.388(9) y
C47 C48 1.395(9) y
C47 C53 1.489(9) y
C48 C49 1.380(9) y
C48 O8 1.420(8) y
C49 C50 1.387(9) y
C50 C51 1.392(9) y
C51 C52 1.373(10) y
C53 C54 1.377(9) y
C53 C58 1.397(10) y
C54 C55 1.391(10) y
C54 O9 1.412(8) y
C55 C56 1.382(11) y
C56 C57 1.396(10) y
C57 C58 1.377(10) y
C59 O10 1.201(9) y
C59 O9 1.362(9) y
C59 C60 1.489(11) y
C60 C63 1.532(9) y
C60 C61 1.532(11) y
C60 C62 1.549(10) y
C61 C64 1.541(11) y
C62 C65 1.516(10) y
C63 C66 1.512(10) y
C64 C67 1.504(9) y
C64 C69 1.505(9) y
C65 C68 1.525(9) y
C65 C67 1.526(11) y
C66 C69 1.532(10) y
C66 C68 1.546(9) y
C70 Cl1 1.751(8) y
C70 Cl2 1.756(7) y
C71 Cl4 1.705(11) y
C71 Cl3 1.748(11) y
C72 Cl5 1.702(13) y
C72 Cl6 1.721(12) y
O1 P 1.431(6) y
O2 P 1.577(4) y
O5 P 1.579(5) y
O8 P 1.587(4) y
